data_7133841
loop_
_publ_author_name
'Meyer, Fabio'
'Puylaert, Pim'
'Duvinage, Daniel'
'Hupf, Emanuel'
'Beckmann, Jens'

_publ_section_title
;
 Cationic dinuclear complexes
 [M<sub>2</sub>(PCP)<sub>2</sub><i>&#x3bc;</i>-Cl][GaCl<sub>4</sub>] of
 the group 10 elements. metallophilic interactions and catalytic
 dehydrogenation of Me<sub>2</sub>NHBH<sub>3</sub>.
;
_journal_issue 88
_journal_name_full 'Chemical communications (Cambridge, England)'
_journal_page_first 12912
_journal_page_last 12915
_journal_paper_doi 10.1039/d4cc04296d
_journal_volume 60
_journal_year 2024
_chemical_formula_moiety 'Cl4 Ga, C60 H46 Cl Ni2 P4'
_chemical_formula_sum 'C60 H46 Cl5 Ga Ni2 P4'
_chemical_formula_weight 1255.24
_space_group_crystal_system triclinic
_space_group_IT_number 2
_space_group_name_Hall '-P 1'
_space_group_name_H-M_alt 'P -1'
_atom_sites_solution_hydrogens geom
_audit_creation_date 2022-12-20
_audit_creation_method
;
Olex2 1.5
(compiled 2022.04.07 svn.rca3783a0 for OlexSys, GUI svn.r6498)
;
_audit_update_record
;
2024-09-15 deposited with the CCDC.	2024-10-08 downloaded from the CCDC.
;
_cell_angle_alpha 100.633(5)
_cell_angle_beta 98.985(6)
_cell_angle_gamma 111.337(5)
_cell_formula_units_Z 2
_cell_length_a 14.839(3)
_cell_length_b 15.097(2)
_cell_length_c 15.823(3)
_cell_measurement_reflns_used 9531
_cell_measurement_temperature 100.0
_cell_measurement_theta_max 30.37
_cell_measurement_theta_min 2.26
_cell_volume 3147.0(10)
_computing_cell_refinement 'SAINT V8.40A (Bruker, 2019)'
_computing_data_collection 'APEX3 V2019.1-01 (Bruker, 2019)'
_computing_data_reduction 'SAINT V8.40A (Bruker, 2019)'
_computing_molecular_graphics 'Olex2 1.5 (Dolomanov et al., 2009)'
_computing_publication_material 'Olex2 1.5 (Dolomanov et al., 2009)'
_computing_structure_refinement 'SHELXL 2016/4 (Sheldrick, 2015)'
_computing_structure_solution 'XT  (Sheldrick, 2015)'
_diffrn_ambient_temperature 100.0
_diffrn_detector 'Bruker APEX2 area detector'
_diffrn_detector_area_resol_mean 7.9
_diffrn_detector_type 'CCD area detector'
_diffrn_measured_fraction_theta_full 0.998
_diffrn_measured_fraction_theta_max 0.998
_diffrn_measurement_device 'three-circle diffractometer'
_diffrn_measurement_device_type 'Bruker SMART APEX2 area detector'
_diffrn_measurement_method '\w and \f scans'
_diffrn_radiation_monochromator 'mirror optics'
_diffrn_radiation_probe x-ray
_diffrn_radiation_type MoK\a
_diffrn_radiation_wavelength 0.71073
_diffrn_reflns_av_R_equivalents 0.0570
_diffrn_reflns_av_unetI/netI 0.0605
_diffrn_reflns_Laue_measured_fraction_full 0.998
_diffrn_reflns_Laue_measured_fraction_max 0.998
_diffrn_reflns_limit_h_max 18
_diffrn_reflns_limit_h_min -18
_diffrn_reflns_limit_k_max 17
_diffrn_reflns_limit_k_min -18
_diffrn_reflns_limit_l_max 19
_diffrn_reflns_limit_l_min -19
_diffrn_reflns_number 43161
_diffrn_reflns_point_group_measured_fraction_full 0.998
_diffrn_reflns_point_group_measured_fraction_max 0.998
_diffrn_reflns_theta_full 25.242
_diffrn_reflns_theta_max 26.372
_diffrn_reflns_theta_min 2.145
_diffrn_source 'microfocus sealed X-ray tube'
_diffrn_source_type 'Incoatec I\ms'
_diffrn_standards_number 0
_exptl_absorpt_coefficient_mu 1.366
_exptl_absorpt_correction_T_max 0.7461
_exptl_absorpt_correction_T_min 0.5730
_exptl_absorpt_correction_type multi-scan
_exptl_absorpt_process_details
;
SADABS-2016/2 (Bruker,2016/2) was used for absorption correction.
wR2(int) was 0.1472 before and 0.0715 after correction.
The Ratio of minimum to maximum transmission is 0.8374.
The \l/2 correction factor is Not present.
;
_exptl_crystal_colour 'clear dark red'
_exptl_crystal_colour_lustre clear
_exptl_crystal_colour_modifier dark
_exptl_crystal_colour_primary red
_exptl_crystal_density_diffrn 1.325
_exptl_crystal_description block
_exptl_crystal_F_000 1276
_exptl_crystal_size_max 0.17
_exptl_crystal_size_mid 0.14
_exptl_crystal_size_min 0.12
_refine_diff_density_max 0.609
_refine_diff_density_min -0.509
_refine_diff_density_rms 0.082
_refine_ls_extinction_method none
_refine_ls_goodness_of_fit_ref 1.028
_refine_ls_hydrogen_treatment constr
_refine_ls_matrix_type full
_refine_ls_number_parameters 667
_refine_ls_number_reflns 12839
_refine_ls_number_restraints 0
_refine_ls_restrained_S_all 1.028
_refine_ls_R_factor_all 0.0535
_refine_ls_R_factor_gt 0.0373
_refine_ls_shift/su_max 0.001
_refine_ls_shift/su_mean 0.000
_refine_ls_structure_factor_coef Fsqd
_refine_ls_weighting_details 'w=1/[\s^2^(Fo^2^)+(0.0293P)^2^+2.3274P] where P=(Fo^2^+2Fc^2^)/3'
_refine_ls_weighting_scheme calc
_refine_ls_wR_factor_gt 0.0824
_refine_ls_wR_factor_ref 0.0879
_reflns_Friedel_coverage 0.000
_reflns_number_gt 10240
_reflns_number_total 12839
_reflns_threshold_expression 'I > 2\s(I)'
_cod_data_source_file d4cc04296d2.cif
_cod_data_source_block meyerf210608_0m
_cod_depositor_comments 'Adding full bibliography for 7133840--7133844.cif.'
_cod_original_cell_volume 3146.9(8)
_cod_database_code 7133841
_shelx_shelxl_version_number 2016/4
_shelx_space_group_comment
;
The symmetry employed for this shelxl refinement is uniquely defined
by the following loop, which should always be used as a source of
symmetry information in preference to the above space-group names.
They are only intended as comments.
;
_olex2_refinement_description
;
1. Fixed Uiso
 At 1.2 times of:
  All C(H) groups
2. Others
 Fixed Sof: Cl4(0.75) Cl5(0.75) Cl6(0.25) Cl9(0.25)
3.a Aromatic/amide H refined with riding coordinates:
 C14(H14), C94(H94), C93(H93), C13(H13), C75(H75), C95(H95), C71(H71),
 C91(H91), C51(H51), C62(H62), C12(H12), C72(H72), C41(H41), C105(H105),
 C101(H101), C64(H64), C74(H74), C92(H92), C013(H013), C102(H102), C42(H42),
 C43(H43), C63(H63), C54(H54), C44(H44), C55(H55), C104(H104), C103(H103),
 C53(H53), C52(H52), C73(H73), C4(H4), C81(H81), C1(H1), C7(H7), C3(H3),
 C21(H21), C25(H25), C22(H22), C24(H24), C23(H23), C32(H32), C34(H34), C33(H33),
  C35(H35), C31(H31)
;
_smtbx_masks_void_probe_radius 1.2
_smtbx_masks_void_truncation_radius 1.2
_olex2_submission_special_instructions 'No special instructions were received'

loop_
_space_group_symop_operation_xyz
'x, y, z'
'-x, -y, -z'

loop_
_atom_site_label
_atom_site_type_symbol
_atom_site_fract_x
_atom_site_fract_y
_atom_site_fract_z
_atom_site_U_iso_or_equiv
_atom_site_adp_type
_atom_site_occupancy
_atom_site_site_symmetry_order
_atom_site_calc_flag
_atom_site_refinement_flags_posn
_atom_site_refinement_flags_adp
_atom_site_refinement_flags_occupancy
_atom_site_disorder_assembly
_atom_site_disorder_group
Ga1 Ga 0.04356(2) -0.34837(2) 0.71530(2) 0.01640(8) Uani 1 1 d . . . . .
Ni1 Ni 0.46018(2) 0.13891(2) 0.68935(2) 0.01031(8) Uani 1 1 d . . . . .
Ni2 Ni 0.40029(2) 0.28124(2) 0.65540(2) 0.01062(8) Uani 1 1 d . . . . .
Cl1 Cl 0.43371(4) 0.17728(4) 0.55974(4) 0.01078(13) Uani 1 1 d . . . . .
P4 P 0.62177(4) 0.23199(5) 0.70818(4) 0.01043(14) Uani 1 1 d . . . . .
Cl4 Cl -0.0113(5) -0.2681(7) 0.8151(4) 0.0203(9) Uani 0.75 1 d . . P A -2
P1 P 0.45005(5) 0.04279(5) 0.77548(5) 0.01560(15) Uani 1 1 d . . . . .
Cl3 Cl 0.02671(6) -0.30070(5) 0.59543(5) 0.02749(17) Uani 1 1 d . . . . .
P2 P 0.23893(5) 0.18096(5) 0.60703(5) 0.01253(14) Uani 1 1 d . . . . .
Cl2 Cl -0.04528(5) -0.50544(5) 0.68352(5) 0.02686(17) Uani 1 1 d . . . . .
P3 P 0.40654(5) 0.42251(5) 0.71763(5) 0.01296(15) Uani 1 1 d . . . . .
Cl5 Cl 0.1968(5) -0.3184(6) 0.7750(3) 0.0280(9) Uani 0.75 1 d . . P A -2
C60 C 0.53656(18) 0.36752(19) 0.70917(16) 0.0119(5) Uani 1 1 d . . . . .
C14 C 0.14394(19) 0.01411(19) 0.66734(19) 0.0177(6) Uani 1 1 d . . . . .
H14 H 0.082817 0.016608 0.641904 0.021 Uiso 1 1 calc R U . . .
C94 C 0.6891(2) 0.0885(2) 0.50086(19) 0.0220(6) Uani 1 1 d . . . . .
H94 H 0.674330 0.021872 0.472771 0.026 Uiso 1 1 calc R U . . .
C90 C 0.66989(17) 0.20738(19) 0.61234(16) 0.0121(5) Uani 1 1 d . . . . .
C93 C 0.75251(19) 0.1639(2) 0.47271(18) 0.0183(6) Uani 1 1 d . . . . .
H93 H 0.781827 0.148947 0.425757 0.022 Uiso 1 1 calc R U . . .
C100 C 0.71804(17) 0.24054(18) 0.80002(17) 0.0119(5) Uani 1 1 d . . . . .
C65 C 0.62699(18) 0.35669(18) 0.72593(16) 0.0121(5) Uani 1 1 d . . . . .
C15 C 0.23296(18) 0.07871(18) 0.65413(17) 0.0125(5) Uani 1 1 d . . . . .
C13 C 0.1425(2) -0.0534(2) 0.7165(2) 0.0212(6) Uani 1 1 d . . . . .
H13 H 0.080577 -0.097468 0.722655 0.025 Uiso 1 1 calc R U . . .
C75 C 0.2496(2) 0.46287(19) 0.6377(2) 0.0208(6) Uani 1 1 d . . . . .
H75 H 0.218813 0.444624 0.683807 0.025 Uiso 1 1 calc R U . . .
C95 C 0.64722(19) 0.1102(2) 0.56981(18) 0.0186(6) Uani 1 1 d . . . . .
H95 H 0.602667 0.058310 0.588141 0.022 Uiso 1 1 calc R U . . .
C71 C 0.3930(2) 0.5005(2) 0.57430(19) 0.0225(6) Uani 1 1 d . . . . .
H71 H 0.459896 0.507868 0.577204 0.027 Uiso 1 1 calc R U . . .
C91 C 0.73255(18) 0.28267(19) 0.58271(17) 0.0147(6) Uani 1 1 d . . . . .
H91 H 0.747471 0.349430 0.610595 0.018 Uiso 1 1 calc R U . . .
C50 C 0.14661(18) 0.21867(18) 0.64699(18) 0.0149(6) Uani 1 1 d . . . . .
C51 C 0.15892(19) 0.2467(2) 0.73865(19) 0.0184(6) Uani 1 1 d . . . . .
H51 H 0.210154 0.239128 0.776881 0.022 Uiso 1 1 calc R U . . .
C62 C 0.6260(2) 0.5477(2) 0.76395(19) 0.0189(6) Uani 1 1 d . . . . .
H62 H 0.624929 0.611264 0.776812 0.023 Uiso 1 1 calc R U . . .
C12 C 0.23028(19) -0.05705(19) 0.75661(18) 0.0176(6) Uani 1 1 d . . . . .
H12 H 0.230511 -0.100868 0.792626 0.021 Uiso 1 1 calc R U . . .
C72 C 0.3404(2) 0.5189(2) 0.5034(2) 0.0291(7) Uani 1 1 d . . . . .
H72 H 0.371091 0.539162 0.457863 0.035 Uiso 1 1 calc R U . . .
C10 C 0.32253(18) 0.07249(18) 0.69045(16) 0.0115(5) Uani 1 1 d . . . . .
C41 C 0.14711(19) 0.0351(2) 0.44398(19) 0.0211(6) Uani 1 1 d . . . . .
H41 H 0.140512 -0.012430 0.477060 0.025 Uiso 1 1 calc R U . . .
C105 C 0.79168(19) 0.2065(2) 0.78725(18) 0.0182(6) Uani 1 1 d . . . . .
H105 H 0.795131 0.181077 0.728840 0.022 Uiso 1 1 calc R U . . .
C101 C 0.7148(2) 0.2778(2) 0.88696(18) 0.0205(6) Uani 1 1 d . . . . .
H101 H 0.664610 0.300642 0.896877 0.025 Uiso 1 1 calc R U . . .
C64 C 0.71483(19) 0.44115(19) 0.76060(17) 0.0151(6) Uani 1 1 d . . . . .
H64 H 0.776397 0.434511 0.773636 0.018 Uiso 1 1 calc R U . . .
C74 C 0.1982(2) 0.4813(2) 0.5671(2) 0.0257(7) Uani 1 1 d . . . . .
H74 H 0.131994 0.476089 0.564628 0.031 Uiso 1 1 calc R U . . .
C92 C 0.77313(19) 0.2607(2) 0.51290(17) 0.0169(6) Uani 1 1 d . . . . .
H92 H 0.815278 0.312281 0.492561 0.020 Uiso 1 1 calc R U . . .
C013 C 0.2002(2) 0.2042(2) 0.43818(19) 0.0244(7) Uani 1 1 d . . . . .
H013 H 0.231005 0.272609 0.467370 0.029 Uiso 1 1 calc R U . . .
C11 C 0.31857(18) 0.00623(19) 0.74204(17) 0.0136(5) Uani 1 1 d . . . . .
C102 C 0.7842(2) 0.2815(2) 0.95838(19) 0.0246(7) Uani 1 1 d . . . . .
H102 H 0.782057 0.307605 1.017077 0.030 Uiso 1 1 calc R U . . .
C42 C 0.1132(2) 0.0048(2) 0.3523(2) 0.0304(8) Uani 1 1 d . . . . .
H42 H 0.083841 -0.063407 0.322736 0.036 Uiso 1 1 calc R U . . .
C43 C 0.1221(2) 0.0738(3) 0.3041(2) 0.0313(8) Uani 1 1 d . . . . .
H43 H 0.098864 0.052572 0.241348 0.038 Uiso 1 1 calc R U . . .
C63 C 0.7152(2) 0.5356(2) 0.77683(19) 0.0206(6) Uani 1 1 d . . . . .
H63 H 0.776808 0.591807 0.796794 0.025 Uiso 1 1 calc R U . . .
C54 C 0.0085(2) 0.2670(2) 0.6288(2) 0.0232(7) Uani 1 1 d . . . . .
H54 H -0.043394 0.274035 0.591020 0.028 Uiso 1 1 calc R U . . .
C70 C 0.34725(19) 0.47125(19) 0.64088(17) 0.0152(6) Uani 1 1 d . . . . .
C61 C 0.53854(18) 0.46297(19) 0.73150(17) 0.0139(6) Uani 1 1 d . . . . .
C44 C 0.1645(2) 0.1732(3) 0.3463(2) 0.0318(8) Uani 1 1 d . . . . .
H44 H 0.169236 0.220161 0.312827 0.038 Uiso 1 1 calc R U . . .
C55 C 0.06945(19) 0.2274(2) 0.59216(19) 0.0182(6) Uani 1 1 d . . . . .
H55 H 0.058132 0.206355 0.529584 0.022 Uiso 1 1 calc R U . . .
C104 C 0.8600(2) 0.2097(2) 0.8596(2) 0.0253(7) Uani 1 1 d . . . . .
H104 H 0.909517 0.185603 0.850329 0.030 Uiso 1 1 calc R U . . .
C103 C 0.8569(2) 0.2472(2) 0.94445(19) 0.0239(7) Uani 1 1 d . . . . .
H103 H 0.904551 0.249723 0.993530 0.029 Uiso 1 1 calc R U . . .
C40 C 0.19067(18) 0.1348(2) 0.48738(18) 0.0168(6) Uani 1 1 d . . . . .
C53 C 0.0229(2) 0.2960(2) 0.7193(2) 0.0233(7) Uani 1 1 d . . . . .
H53 H -0.018738 0.323319 0.743778 0.028 Uiso 1 1 calc R U . . .
C52 C 0.0981(2) 0.2853(2) 0.7746(2) 0.0233(7) Uani 1 1 d . . . . .
H52 H 0.107658 0.304399 0.837091 0.028 Uiso 1 1 calc R U . . .
C80 C 0.38148(18) 0.4528(2) 0.82513(17) 0.0157(6) Uani 1 1 d . . . . .
C73 C 0.2432(2) 0.5074(2) 0.5001(2) 0.0302(8) Uani 1 1 d . . . . .
H73 H 0.206443 0.517541 0.450756 0.036 Uiso 1 1 calc R U . . .
C4 C 0.3748(2) 0.4172(3) 0.9666(2) 0.0324(8) Uani 1 1 d . . . . .
H4 H 0.380804 0.377794 1.005732 0.039 Uiso 1 1 calc R U . . .
C81 C 0.3898(2) 0.3951(2) 0.88252(19) 0.0239(7) Uani 1 1 d . . . . .
H81 H 0.405771 0.340296 0.863924 0.029 Uiso 1 1 calc R U . . .
C1 C 0.3585(2) 0.5333(2) 0.8530(2) 0.0259(7) Uani 1 1 d . . . . .
H1 H 0.353221 0.573547 0.814518 0.031 Uiso 1 1 calc R U . . .
C7 C 0.3512(2) 0.4966(3) 0.9937(2) 0.0352(8) Uani 1 1 d . . . . .
H7 H 0.340279 0.511322 1.051208 0.042 Uiso 1 1 calc R U . . .
C3 C 0.3434(2) 0.5542(3) 0.9375(2) 0.0361(8) Uani 1 1 d . . . . .
H3 H 0.327525 0.608990 0.956705 0.043 Uiso 1 1 calc R U . . .
C20 C 0.48539(19) -0.0580(2) 0.7387(2) 0.0206(6) Uani 1 1 d . . . . .
C21 C 0.4137(2) -0.1535(2) 0.70697(18) 0.0195(6) Uani 1 1 d . . . . .
H21 H 0.346498 -0.166855 0.709024 0.023 Uiso 1 1 calc R U . . .
C25 C 0.5830(2) -0.0411(3) 0.7336(3) 0.0419(10) Uani 1 1 d . . . . .
H25 H 0.633584 0.023914 0.755105 0.050 Uiso 1 1 calc R U . . .
C22 C 0.4389(2) -0.2298(2) 0.6722(2) 0.0292(7) Uani 1 1 d . . . . .
H22 H 0.389124 -0.295230 0.651861 0.035 Uiso 1 1 calc R U . . .
C24 C 0.6072(3) -0.1177(3) 0.6976(3) 0.0485(11) Uani 1 1 d . . . . .
H24 H 0.673913 -0.104998 0.694047 0.058 Uiso 1 1 calc R U . . .
C23 C 0.5350(3) -0.2121(3) 0.6669(3) 0.0413(9) Uani 1 1 d . . . . .
H23 H 0.551446 -0.264782 0.642104 0.050 Uiso 1 1 calc R U . . .
C32 C 0.4761(4) 0.1871(3) 1.0265(3) 0.0717(15) Uani 1 1 d . . . . .
H32 H 0.443031 0.222361 1.055306 0.086 Uiso 1 1 calc R U . . .
C34 C 0.6051(3) 0.1270(3) 1.0352(3) 0.0671(16) Uani 1 1 d . . . . .
H34 H 0.660513 0.121890 1.069862 0.080 Uiso 1 1 calc R U . . .
C33 C 0.5568(4) 0.1785(3) 1.0733(3) 0.0688(16) Uani 1 1 d . . . . .
H33 H 0.580121 0.209865 1.134983 0.083 Uiso 1 1 calc R U . . .
C35 C 0.5718(3) 0.0814(3) 0.9438(2) 0.0489(11) Uani 1 1 d . . . . .
H35 H 0.603874 0.044268 0.915953 0.059 Uiso 1 1 calc R U . . .
C30 C 0.4917(2) 0.0911(2) 0.8947(2) 0.0300(8) Uani 1 1 d . . . . .
C31 C 0.4437(3) 0.1430(3) 0.9359(2) 0.0506(11) Uani 1 1 d . . . . .
H31 H 0.388186 0.148628 0.901989 0.061 Uiso 1 1 calc R U . . .
Cl6 Cl 0.2012(16) -0.3229(18) 0.7611(11) 0.045(4) Uani 0.25 1 d . . P A -1
Cl9 Cl 0.0060(16) -0.266(2) 0.8089(15) 0.025(3) Uani 0.25 1 d . . P A -1

loop_
_atom_site_aniso_label
_atom_site_aniso_U_11
_atom_site_aniso_U_22
_atom_site_aniso_U_33
_atom_site_aniso_U_23
_atom_site_aniso_U_13
_atom_site_aniso_U_12
Ga1 0.01532(15) 0.01308(16) 0.01737(16) 0.00433(12) 0.00201(12) 0.00257(12)
Ni1 0.00851(15) 0.00850(16) 0.01323(17) 0.00325(13) 0.00111(13) 0.00312(13)
Ni2 0.00937(15) 0.00759(16) 0.01410(18) 0.00116(13) 0.00123(13) 0.00400(13)
Cl1 0.0109(3) 0.0095(3) 0.0113(3) 0.0013(2) 0.0013(2) 0.0047(2)
P4 0.0086(3) 0.0087(3) 0.0125(3) 0.0010(3) 0.0011(3) 0.0032(3)
Cl4 0.0248(17) 0.0241(9) 0.0161(13) 0.0058(10) 0.0117(13) 0.0115(12)
P1 0.0136(3) 0.0125(3) 0.0188(4) 0.0069(3) -0.0003(3) 0.0035(3)
Cl3 0.0354(4) 0.0253(4) 0.0189(4) 0.0106(3) 0.0076(3) 0.0065(3)
P2 0.0098(3) 0.0102(3) 0.0165(4) 0.0020(3) 0.0009(3) 0.0044(3)
Cl2 0.0276(4) 0.0136(3) 0.0292(4) 0.0064(3) -0.0038(3) 0.0010(3)
P3 0.0142(3) 0.0093(3) 0.0156(4) 0.0011(3) 0.0021(3) 0.0067(3)
Cl5 0.017(2) 0.0285(12) 0.0320(8) 0.0078(7) -0.0010(8) 0.0049(12)
C60 0.0134(12) 0.0118(13) 0.0094(13) 0.0006(10) 0.0030(10) 0.0048(10)
C14 0.0109(12) 0.0133(14) 0.0289(16) 0.0037(12) 0.0047(12) 0.0058(11)
C94 0.0211(14) 0.0118(14) 0.0250(16) -0.0053(12) 0.0052(12) 0.0026(11)
C90 0.0089(12) 0.0150(13) 0.0102(13) 0.0002(10) -0.0010(10) 0.0054(10)
C93 0.0173(13) 0.0247(16) 0.0137(14) 0.0010(12) 0.0043(11) 0.0111(12)
C100 0.0095(12) 0.0081(12) 0.0145(13) 0.0025(10) 0.0010(10) 0.0007(10)
C65 0.0157(13) 0.0100(13) 0.0094(13) -0.0007(10) 0.0037(10) 0.0052(10)
C15 0.0143(12) 0.0082(12) 0.0146(13) 0.0005(10) 0.0029(11) 0.0054(10)
C13 0.0143(13) 0.0146(15) 0.0359(18) 0.0075(13) 0.0133(13) 0.0040(11)
C75 0.0202(14) 0.0104(14) 0.0302(17) 0.0046(12) 0.0011(12) 0.0068(11)
C95 0.0157(13) 0.0125(14) 0.0227(15) 0.0002(12) 0.0053(12) 0.0022(11)
C71 0.0256(15) 0.0188(15) 0.0256(16) 0.0051(12) 0.0064(13) 0.0121(12)
C91 0.0159(13) 0.0121(13) 0.0167(14) 0.0032(11) 0.0041(11) 0.0064(11)
C50 0.0124(12) 0.0074(13) 0.0243(15) 0.0038(11) 0.0043(11) 0.0035(10)
C51 0.0140(13) 0.0170(14) 0.0231(15) 0.0039(12) 0.0006(11) 0.0071(11)
C62 0.0207(14) 0.0097(14) 0.0262(16) 0.0021(12) 0.0059(12) 0.0070(11)
C12 0.0223(14) 0.0108(14) 0.0231(15) 0.0070(11) 0.0125(12) 0.0065(11)
C72 0.0423(19) 0.0238(17) 0.0246(17) 0.0125(13) 0.0069(14) 0.0148(15)
C10 0.0135(12) 0.0067(12) 0.0123(13) -0.0010(10) 0.0052(10) 0.0027(10)
C41 0.0116(13) 0.0235(16) 0.0247(16) 0.0004(13) 0.0017(12) 0.0072(12)
C105 0.0153(13) 0.0235(15) 0.0151(14) 0.0055(12) 0.0027(11) 0.0071(12)
C101 0.0166(13) 0.0229(16) 0.0187(15) 0.0043(12) 0.0031(12) 0.0055(12)
C64 0.0114(12) 0.0136(14) 0.0173(14) -0.0003(11) 0.0032(11) 0.0038(11)
C74 0.0199(14) 0.0158(15) 0.0363(18) 0.0067(13) -0.0054(13) 0.0065(12)
C92 0.0169(13) 0.0185(15) 0.0168(14) 0.0071(12) 0.0044(11) 0.0074(11)
C013 0.0239(15) 0.0290(17) 0.0234(16) 0.0074(13) 0.0054(13) 0.0139(13)
C11 0.0155(13) 0.0107(13) 0.0145(14) 0.0004(11) 0.0030(11) 0.0067(11)
C102 0.0256(16) 0.0252(16) 0.0141(15) 0.0020(12) -0.0021(12) 0.0045(13)
C42 0.0152(14) 0.0359(19) 0.0280(18) -0.0073(15) -0.0018(13) 0.0072(13)
C43 0.0184(15) 0.056(2) 0.0162(16) -0.0010(15) -0.0005(12) 0.0175(15)
C63 0.0146(13) 0.0108(14) 0.0257(16) -0.0017(12) 0.0016(12) -0.0021(11)
C54 0.0175(14) 0.0226(16) 0.0349(18) 0.0109(13) 0.0055(13) 0.0130(12)
C70 0.0202(13) 0.0068(13) 0.0165(14) 0.0008(11) 0.0001(11) 0.0061(11)
C61 0.0110(12) 0.0117(13) 0.0172(14) 0.0026(11) 0.0018(11) 0.0038(10)
C44 0.0278(16) 0.051(2) 0.0252(17) 0.0138(16) 0.0087(14) 0.0229(16)
C55 0.0162(13) 0.0168(14) 0.0219(15) 0.0063(12) 0.0040(12) 0.0067(11)
C104 0.0162(14) 0.0311(17) 0.0305(18) 0.0108(14) 0.0026(13) 0.0116(13)
C103 0.0183(14) 0.0240(16) 0.0209(16) 0.0082(13) -0.0064(12) 0.0023(12)
C40 0.0062(12) 0.0214(15) 0.0215(15) 0.0032(12) 0.0000(11) 0.0065(11)
C53 0.0215(15) 0.0217(16) 0.0344(18) 0.0086(13) 0.0125(13) 0.0143(13)
C52 0.0235(15) 0.0220(16) 0.0232(16) -0.0002(13) 0.0057(13) 0.0107(13)
C80 0.0109(12) 0.0177(14) 0.0141(14) -0.0016(11) 0.0007(11) 0.0046(11)
C73 0.0368(18) 0.0187(16) 0.0300(18) 0.0088(14) -0.0070(15) 0.0105(14)
C4 0.0272(17) 0.043(2) 0.0223(17) 0.0137(15) 0.0020(14) 0.0082(15)
C81 0.0211(15) 0.0248(16) 0.0245(16) 0.0072(13) 0.0024(13) 0.0085(13)
C1 0.0276(16) 0.0256(17) 0.0259(17) 0.0016(13) 0.0074(13) 0.0144(13)
C7 0.0223(16) 0.056(2) 0.0205(17) 0.0020(16) 0.0087(13) 0.0108(16)
C3 0.0368(19) 0.047(2) 0.0291(19) 0.0000(16) 0.0114(15) 0.0250(17)
C20 0.0164(13) 0.0208(15) 0.0297(17) 0.0149(13) 0.0047(12) 0.0095(12)
C21 0.0204(14) 0.0210(15) 0.0206(15) 0.0092(12) 0.0044(12) 0.0107(12)
C25 0.0181(15) 0.031(2) 0.084(3) 0.0284(19) 0.0135(17) 0.0110(14)
C22 0.0313(17) 0.0270(17) 0.0330(18) 0.0092(14) 0.0074(14) 0.0156(14)
C24 0.0289(18) 0.043(2) 0.095(3) 0.033(2) 0.028(2) 0.0258(17)
C23 0.045(2) 0.039(2) 0.061(3) 0.0238(19) 0.0226(19) 0.0312(18)
C32 0.113(4) 0.044(3) 0.028(2) -0.0011(19) 0.009(3) 0.006(3)
C34 0.062(3) 0.041(3) 0.057(3) 0.035(2) -0.029(2) -0.019(2)
C33 0.096(4) 0.038(3) 0.026(2) 0.0132(19) -0.011(2) -0.017(2)
C35 0.039(2) 0.034(2) 0.044(2) 0.0268(17) -0.0205(17) -0.0142(16)
C30 0.0361(18) 0.0192(16) 0.0185(16) 0.0125(13) -0.0046(14) -0.0058(14)
C31 0.080(3) 0.036(2) 0.0206(18) 0.0011(16) 0.0036(19) 0.013(2)
Cl6 0.007(4) 0.028(5) 0.101(11) 0.020(8) 0.010(7) 0.007(3)
Cl9 0.036(7) 0.024(3) 0.026(3) 0.008(2) 0.025(3) 0.018(5)

loop_
_atom_type_symbol
_atom_type_description
_atom_type_scat_dispersion_real
_atom_type_scat_dispersion_imag
_atom_type_scat_source
C C 0.0033 0.0016 'International Tables Vol C Tables 4.2.6.8 and 6.1.1.4'
H H 0.0000 0.0000 'International Tables Vol C Tables 4.2.6.8 and 6.1.1.4'
Cl Cl 0.1484 0.1585 'International Tables Vol C Tables 4.2.6.8 and 6.1.1.4'
Ga Ga 0.2307 1.6083 'International Tables Vol C Tables 4.2.6.8 and 6.1.1.4'
Ni Ni 0.3393 1.1124 'International Tables Vol C Tables 4.2.6.8 and 6.1.1.4'
P P 0.1023 0.0942 'International Tables Vol C Tables 4.2.6.8 and 6.1.1.4'

loop_
_geom_angle_atom_site_label_1
_geom_angle_atom_site_label_2
_geom_angle_atom_site_label_3
_geom_angle
_geom_angle_site_symmetry_1
_geom_angle_site_symmetry_3
_geom_angle_publ_flag
Cl3 Ga1 Cl4 108.8(2) . . ?
Cl3 Ga1 Cl2 108.27(3) . . ?
Cl3 Ga1 Cl5 113.23(18) . . ?
Cl3 Ga1 Cl6 108.4(5) . . ?
Cl2 Ga1 Cl4 109.8(2) . . ?
Cl2 Ga1 Cl6 108.0(7) . . ?
Cl5 Ga1 Cl4 107.5(2) . . ?
Cl5 Ga1 Cl2 109.1(2) . . ?
Cl9 Ga1 Cl3 108.4(7) . . ?
Cl9 Ga1 Cl2 114.4(7) . . ?
Cl9 Ga1 Cl6 109.3(8) . . ?
Cl1 Ni1 Ni2 52.122(18) . . ?
P4 Ni1 Ni2 94.05(2) . . ?
P4 Ni1 Cl1 87.22(3) . . ?
P1 Ni1 Ni2 141.68(3) . . ?
P1 Ni1 Cl1 155.98(3) . . ?
P1 Ni1 P4 107.31(3) . . ?
C10 Ni1 Ni2 82.86(8) . . ?
C10 Ni1 Cl1 97.46(8) . . ?
C10 Ni1 P4 170.94(8) . . ?
C10 Ni1 P1 71.04(8) . . ?
Cl1 Ni2 Ni1 53.06(2) . . ?
Cl1 Ni2 P2 88.82(3) . . ?
P2 Ni2 Ni1 94.88(2) . . ?
P3 Ni2 Ni1 141.65(2) . . ?
P3 Ni2 Cl1 154.81(3) . . ?
P3 Ni2 P2 106.31(3) . . ?
C60 Ni2 Ni1 84.06(8) . . ?
C60 Ni2 Cl1 95.24(8) . . ?
C60 Ni2 P2 173.96(8) . . ?
C60 Ni2 P3 71.52(8) . . ?
Ni2 Cl1 Ni1 74.82(2) . . ?
C90 P4 Ni1 114.06(8) . . ?
C90 P4 C100 103.34(12) . . ?
C90 P4 C65 107.95(12) . . ?
C100 P4 Ni1 122.79(8) . . ?
C100 P4 C65 104.16(11) . . ?
C65 P4 Ni1 103.47(8) . . ?
C11 P1 Ni1 85.70(9) . . ?
C11 P1 C20 111.68(12) . . ?
C11 P1 C30 109.49(14) . . ?
C20 P1 Ni1 114.80(10) . . ?
C30 P1 Ni1 121.29(10) . . ?
C30 P1 C20 110.93(15) . . ?
C15 P2 Ni2 102.03(8) . . ?
C15 P2 C50 103.46(12) . . ?
C15 P2 C40 109.16(12) . . ?
C50 P2 Ni2 119.65(9) . . ?
C50 P2 C40 105.17(12) . . ?
C40 P2 Ni2 116.27(9) . . ?
C70 P3 Ni2 112.00(9) . . ?
C70 P3 C80 110.09(13) . . ?
C61 P3 Ni2 84.88(9) . . ?
C61 P3 C70 114.91(13) . . ?
C61 P3 C80 108.67(12) . . ?
C80 P3 Ni2 124.04(9) . . ?
C65 C60 Ni2 135.6(2) . . ?
C65 C60 C61 118.5(2) . . ?
C61 C60 Ni2 105.90(17) . . ?
C15 C14 H14 119.0 . . ?
C13 C14 H14 119.0 . . ?
C13 C14 C15 121.9(2) . . ?
C93 C94 H94 120.0 . . ?
C95 C94 H94 120.0 . . ?
C95 C94 C93 120.1(3) . . ?
C95 C90 P4 118.6(2) . . ?
C95 C90 C91 119.2(2) . . ?
C91 C90 P4 122.2(2) . . ?
C94 C93 H93 120.0 . . ?
C92 C93 C94 120.0(3) . . ?
C92 C93 H93 120.0 . . ?
C105 C100 P4 122.3(2) . . ?
C105 C100 C101 118.7(2) . . ?
C101 C100 P4 118.9(2) . . ?
C60 C65 P4 117.78(18) . . ?
C64 C65 P4 123.7(2) . . ?
C64 C65 C60 118.4(2) . . ?
C14 C15 P2 122.21(19) . . ?
C14 C15 C10 118.3(2) . . ?
C10 C15 P2 118.79(19) . . ?
C14 C13 H13 119.7 . . ?
C12 C13 C14 120.6(2) . . ?
C12 C13 H13 119.7 . . ?
C74 C75 H75 120.2 . . ?
C74 C75 C70 119.6(3) . . ?
C70 C75 H75 120.2 . . ?
C94 C95 C90 120.4(3) . . ?
C94 C95 H95 119.8 . . ?
C90 C95 H95 119.8 . . ?
C72 C71 H71 120.1 . . ?
C70 C71 H71 120.1 . . ?
C70 C71 C72 119.8(3) . . ?
C90 C91 H91 119.9 . . ?
C92 C91 C90 120.3(2) . . ?
C92 C91 H91 119.9 . . ?
C51 C50 P2 117.48(19) . . ?
C55 C50 P2 123.8(2) . . ?
C55 C50 C51 118.6(2) . . ?
C50 C51 H51 119.4 . . ?
C52 C51 C50 121.1(2) . . ?
C52 C51 H51 119.4 . . ?
C63 C62 H62 121.4 . . ?
C61 C62 H62 121.4 . . ?
C61 C62 C63 117.2(2) . . ?
C13 C12 H12 121.4 . . ?
C13 C12 C11 117.3(2) . . ?
C11 C12 H12 121.4 . . ?
C71 C72 H72 120.4 . . ?
C73 C72 C71 119.3(3) . . ?
C73 C72 H72 120.4 . . ?
C15 C10 Ni1 134.9(2) . . ?
C11 C10 Ni1 107.05(17) . . ?
C11 C10 C15 118.1(2) . . ?
C42 C41 H41 120.0 . . ?
C42 C41 C40 120.1(3) . . ?
C40 C41 H41 120.0 . . ?
C100 C105 H105 119.9 . . ?
C104 C105 C100 120.1(3) . . ?
C104 C105 H105 119.9 . . ?
C100 C101 H101 119.8 . . ?
C102 C101 C100 120.5(3) . . ?
C102 C101 H101 119.8 . . ?
C65 C64 H64 119.0 . . ?
C65 C64 C63 121.9(2) . . ?
C63 C64 H64 119.0 . . ?
C75 C74 H74 120.0 . . ?
C73 C74 C75 119.9(3) . . ?
C73 C74 H74 120.0 . . ?
C93 C92 C91 120.1(3) . . ?
C93 C92 H92 119.9 . . ?
C91 C92 H92 119.9 . . ?
C44 C013 H013 120.0 . . ?
C44 C013 C40 120.0(3) . . ?
C40 C013 H013 120.0 . . ?
C12 C11 P1 140.3(2) . . ?
C10 C11 P1 95.95(17) . . ?
C10 C11 C12 123.7(2) . . ?
C101 C102 H102 120.0 . . ?
C101 C102 C103 120.1(3) . . ?
C103 C102 H102 120.0 . . ?
C41 C42 H42 119.9 . . ?
C43 C42 C41 120.1(3) . . ?
C43 C42 H42 119.9 . . ?
C42 C43 H43 119.7 . . ?
C44 C43 C42 120.5(3) . . ?
C44 C43 H43 119.7 . . ?
C62 C63 C64 120.5(2) . . ?
C62 C63 H63 119.8 . . ?
C64 C63 H63 119.8 . . ?
C55 C54 H54 119.7 . . ?
C53 C54 H54 119.7 . . ?
C53 C54 C55 120.6(3) . . ?
C75 C70 P3 120.6(2) . . ?
C71 C70 P3 118.3(2) . . ?
C71 C70 C75 120.0(2) . . ?
C60 C61 P3 95.14(17) . . ?
C62 C61 P3 140.8(2) . . ?
C62 C61 C60 123.4(2) . . ?
C013 C44 H44 120.2 . . ?
C43 C44 C013 119.7(3) . . ?
C43 C44 H44 120.2 . . ?
C50 C55 C54 120.0(3) . . ?
C50 C55 H55 120.0 . . ?
C54 C55 H55 120.0 . . ?
C105 C104 H104 119.6 . . ?
C103 C104 C105 120.8(3) . . ?
C103 C104 H104 119.6 . . ?
C102 C103 H103 120.1 . . ?
C104 C103 C102 119.8(3) . . ?
C104 C103 H103 120.1 . . ?
C41 C40 P2 122.9(2) . . ?
C41 C40 C013 119.6(3) . . ?
C013 C40 P2 117.5(2) . . ?
C54 C53 H53 120.1 . . ?
C54 C53 C52 119.8(3) . . ?
C52 C53 H53 120.1 . . ?
C51 C52 C53 119.8(3) . . ?
C51 C52 H52 120.1 . . ?
C53 C52 H52 120.1 . . ?
C81 C80 P3 118.0(2) . . ?
C81 C80 C1 119.6(3) . . ?
C1 C80 P3 122.4(2) . . ?
C72 C73 C74 121.4(3) . . ?
C72 C73 H73 119.3 . . ?
C74 C73 H73 119.3 . . ?
C81 C4 H4 120.0 . . ?
C7 C4 H4 120.0 . . ?
C7 C4 C81 120.0(3) . . ?
C80 C81 H81 119.9 . . ?
C4 C81 C80 120.3(3) . . ?
C4 C81 H81 119.9 . . ?
C80 C1 H1 120.3 . . ?
C3 C1 C80 119.4(3) . . ?
C3 C1 H1 120.3 . . ?
C4 C7 H7 119.9 . . ?
C3 C7 C4 120.1(3) . . ?
C3 C7 H7 119.9 . . ?
C1 C3 H3 119.7 . . ?
C7 C3 C1 120.7(3) . . ?
C7 C3 H3 119.7 . . ?
C21 C20 P1 120.3(2) . . ?
C21 C20 C25 118.1(3) . . ?
C25 C20 P1 121.4(2) . . ?
C20 C21 H21 119.7 . . ?
C20 C21 C22 120.6(3) . . ?
C22 C21 H21 119.7 . . ?
C20 C25 H25 119.6 . . ?
C24 C25 C20 120.9(3) . . ?
C24 C25 H25 119.6 . . ?
C21 C22 H22 119.6 . . ?
C23 C22 C21 120.8(3) . . ?
C23 C22 H22 119.6 . . ?
C25 C24 H24 119.9 . . ?
C23 C24 C25 120.1(3) . . ?
C23 C24 H24 119.9 . . ?
C22 C23 C24 119.6(3) . . ?
C22 C23 H23 120.2 . . ?
C24 C23 H23 120.2 . . ?
C33 C32 H32 120.8 . . ?
C33 C32 C31 118.4(5) . . ?
C31 C32 H32 120.8 . . ?
C33 C34 H34 120.6 . . ?
C33 C34 C35 118.9(4) . . ?
C35 C34 H34 120.6 . . ?
C32 C33 H33 118.6 . . ?
C34 C33 C32 122.8(4) . . ?
C34 C33 H33 118.6 . . ?
C34 C35 H35 120.3 . . ?
C30 C35 C34 119.3(5) . . ?
C30 C35 H35 120.3 . . ?
C35 C30 P1 122.1(3) . . ?
C31 C30 P1 117.7(2) . . ?
C31 C30 C35 120.1(3) . . ?
C32 C31 H31 119.8 . . ?
C30 C31 C32 120.4(4) . . ?
C30 C31 H31 119.8 . . ?

loop_
_geom_bond_atom_site_label_1
_geom_bond_atom_site_label_2
_geom_bond_distance
_geom_bond_site_symmetry_2
_geom_bond_publ_flag
Ga1 Cl4 2.245(8) . ?
Ga1 Cl3 2.1598(8) . ?
Ga1 Cl2 2.1660(8) . ?
Ga1 Cl5 2.165(7) . ?
Ga1 Cl6 2.20(2) . ?
Ga1 Cl9 2.03(2) . ?
Ni1 Ni2 2.7133(5) . ?
Ni1 Cl1 2.2469(7) . ?
Ni1 P4 2.2323(8) . ?
Ni1 P1 2.1496(8) . ?
Ni1 C10 1.925(2) . ?
Ni2 Cl1 2.2191(7) . ?
Ni2 P2 2.2299(8) . ?
Ni2 P3 2.1399(8) . ?
Ni2 C60 1.910(2) . ?
P4 C90 1.808(3) . ?
P4 C100 1.821(2) . ?
P4 C65 1.822(3) . ?
P1 C11 1.782(3) . ?
P1 C20 1.810(3) . ?
P1 C30 1.808(3) . ?
P2 C15 1.814(3) . ?
P2 C50 1.818(3) . ?
P2 C40 1.819(3) . ?
P3 C70 1.805(3) . ?
P3 C61 1.790(3) . ?
P3 C80 1.810(3) . ?
C60 C65 1.401(3) . ?
C60 C61 1.407(4) . ?
C14 H14 0.9500 . ?
C14 C15 1.401(4) . ?
C14 C13 1.388(4) . ?
C94 H94 0.9500 . ?
C94 C93 1.384(4) . ?
C94 C95 1.383(4) . ?
C90 C95 1.387(4) . ?
C90 C91 1.393(4) . ?
C93 H93 0.9500 . ?
C93 C92 1.380(4) . ?
C100 C105 1.392(4) . ?
C100 C101 1.402(4) . ?
C65 C64 1.391(4) . ?
C15 C10 1.406(3) . ?
C13 H13 0.9500 . ?
C13 C12 1.382(4) . ?
C75 H75 0.9500 . ?
C75 C74 1.383(4) . ?
C75 C70 1.400(4) . ?
C95 H95 0.9500 . ?
C71 H71 0.9500 . ?
C71 C72 1.395(4) . ?
C71 C70 1.394(4) . ?
C91 H91 0.9500 . ?
C91 C92 1.382(4) . ?
C50 C51 1.397(4) . ?
C50 C55 1.386(4) . ?
C51 H51 0.9500 . ?
C51 C52 1.378(4) . ?
C62 H62 0.9500 . ?
C62 C63 1.390(4) . ?
C62 C61 1.387(4) . ?
C12 H12 0.9500 . ?
C12 C11 1.395(4) . ?
C72 H72 0.9500 . ?
C72 C73 1.380(4) . ?
C10 C11 1.394(4) . ?
C41 H41 0.9500 . ?
C41 C42 1.387(4) . ?
C41 C40 1.388(4) . ?
C105 H105 0.9500 . ?
C105 C104 1.387(4) . ?
C101 H101 0.9500 . ?
C101 C102 1.383(4) . ?
C64 H64 0.9500 . ?
C64 C63 1.399(4) . ?
C74 H74 0.9500 . ?
C74 C73 1.381(5) . ?
C92 H92 0.9500 . ?
C013 H013 0.9500 . ?
C013 C44 1.394(4) . ?
C013 C40 1.397(4) . ?
C102 H102 0.9500 . ?
C102 C103 1.385(4) . ?
C42 H42 0.9500 . ?
C42 C43 1.381(5) . ?
C43 H43 0.9500 . ?
C43 C44 1.380(5) . ?
C63 H63 0.9500 . ?
C54 H54 0.9500 . ?
C54 C55 1.393(4) . ?
C54 C53 1.375(4) . ?
C44 H44 0.9500 . ?
C55 H55 0.9500 . ?
C104 H104 0.9500 . ?
C104 C103 1.372(4) . ?
C103 H103 0.9500 . ?
C53 H53 0.9500 . ?
C53 C52 1.384(4) . ?
C52 H52 0.9500 . ?
C80 C81 1.390(4) . ?
C80 C1 1.393(4) . ?
C73 H73 0.9500 . ?
C4 H4 0.9500 . ?
C4 C81 1.383(4) . ?
C4 C7 1.380(5) . ?
C81 H81 0.9500 . ?
C1 H1 0.9500 . ?
C1 C3 1.388(4) . ?
C7 H7 0.9500 . ?
C7 C3 1.374(5) . ?
C3 H3 0.9500 . ?
C20 C21 1.383(4) . ?
C20 C25 1.395(4) . ?
C21 H21 0.9500 . ?
C21 C22 1.383(4) . ?
C25 H25 0.9500 . ?
C25 C24 1.384(5) . ?
C22 H22 0.9500 . ?
C22 C23 1.370(4) . ?
C24 H24 0.9500 . ?
C24 C23 1.373(5) . ?
C23 H23 0.9500 . ?
C32 H32 0.9500 . ?
C32 C33 1.367(7) . ?
C32 C31 1.390(5) . ?
C34 H34 0.9500 . ?
C34 C33 1.360(7) . ?
C34 C35 1.404(6) . ?
C33 H33 0.9500 . ?
C35 H35 0.9500 . ?
C35 C30 1.386(5) . ?
C30 C31 1.382(5) . ?
C31 H31 0.9500 . ?

loop_
_geom_torsion_atom_site_label_1
_geom_torsion_atom_site_label_2
_geom_torsion_atom_site_label_3
_geom_torsion_atom_site_label_4
_geom_torsion
_geom_torsion_site_symmetry_1
_geom_torsion_site_symmetry_2
_geom_torsion_site_symmetry_3
_geom_torsion_site_symmetry_4
_geom_torsion_publ_flag
Ni1 P4 C90 C95 -46.9(2) . . . . ?
Ni1 P4 C90 C91 136.27(18) . . . . ?
Ni1 P4 C100 C105 115.0(2) . . . . ?
Ni1 P4 C100 C101 -61.5(2) . . . . ?
Ni1 P4 C65 C60 -11.0(2) . . . . ?
Ni1 P4 C65 C64 164.6(2) . . . . ?
Ni1 P1 C11 C12 -179.9(3) . . . . ?
Ni1 P1 C11 C10 -3.90(15) . . . . ?
Ni1 P1 C20 C21 -108.5(2) . . . . ?
Ni1 P1 C20 C25 65.3(3) . . . . ?
Ni1 P1 C30 C35 -114.7(2) . . . . ?
Ni1 P1 C30 C31 62.2(3) . . . . ?
Ni1 C10 C11 P1 4.55(17) . . . . ?
Ni1 C10 C11 C12 -178.6(2) . . . . ?
Ni2 P2 C15 C14 157.9(2) . . . . ?
Ni2 P2 C15 C10 -12.6(2) . . . . ?
Ni2 P2 C50 C51 -54.3(2) . . . . ?
Ni2 P2 C50 C55 121.1(2) . . . . ?
Ni2 P2 C40 C41 121.0(2) . . . . ?
Ni2 P2 C40 C013 -57.9(2) . . . . ?
Ni2 P3 C70 C75 98.9(2) . . . . ?
Ni2 P3 C70 C71 -69.3(2) . . . . ?
Ni2 P3 C61 C60 -12.37(15) . . . . ?
Ni2 P3 C61 C62 177.7(3) . . . . ?
Ni2 P3 C80 C81 21.2(2) . . . . ?
Ni2 P3 C80 C1 -161.45(19) . . . . ?
Ni2 C60 C65 P4 -10.0(4) . . . . ?
Ni2 C60 C65 C64 174.1(2) . . . . ?
Ni2 C60 C61 P3 14.39(17) . . . . ?
Ni2 C60 C61 C62 -173.2(2) . . . . ?
P4 C90 C95 C94 -174.7(2) . . . . ?
P4 C90 C91 C92 175.57(19) . . . . ?
P4 C100 C105 C104 -176.4(2) . . . . ?
P4 C100 C101 C102 177.3(2) . . . . ?
P4 C65 C64 C63 -177.2(2) . . . . ?
P1 C20 C21 C22 174.8(2) . . . . ?
P1 C20 C25 C24 -173.8(3) . . . . ?
P1 C30 C31 C32 -176.1(3) . . . . ?
P2 C15 C10 Ni1 -11.1(4) . . . . ?
P2 C15 C10 C11 167.17(19) . . . . ?
P2 C50 C51 C52 173.7(2) . . . . ?
P2 C50 C55 C54 -173.0(2) . . . . ?
P3 C80 C81 C4 177.7(2) . . . . ?
P3 C80 C1 C3 -177.8(2) . . . . ?
C60 C65 C64 C63 -1.6(4) . . . . ?
C14 C15 C10 Ni1 178.1(2) . . . . ?
C14 C15 C10 C11 -3.7(4) . . . . ?
C14 C13 C12 C11 -2.9(4) . . . . ?
C94 C93 C92 C91 1.6(4) . . . . ?
C90 P4 C100 C105 -15.6(2) . . . . ?
C90 P4 C100 C101 167.9(2) . . . . ?
C90 P4 C65 C60 110.2(2) . . . . ?
C90 P4 C65 C64 -74.2(2) . . . . ?
C90 C91 C92 C93 -0.6(4) . . . . ?
C93 C94 C95 C90 -1.3(4) . . . . ?
C100 P4 C90 C95 88.8(2) . . . . ?
C100 P4 C90 C91 -88.1(2) . . . . ?
C100 P4 C65 C60 -140.4(2) . . . . ?
C100 P4 C65 C64 35.2(3) . . . . ?
C100 C105 C104 C103 -0.8(4) . . . . ?
C100 C101 C102 C103 -0.8(4) . . . . ?
C65 P4 C90 C95 -161.2(2) . . . . ?
C65 P4 C90 C91 21.9(2) . . . . ?
C65 P4 C100 C105 -128.4(2) . . . . ?
C65 P4 C100 C101 55.2(2) . . . . ?
C65 C60 C61 P3 -168.0(2) . . . . ?
C65 C60 C61 C62 4.4(4) . . . . ?
C65 C64 C63 C62 4.2(4) . . . . ?
C15 P2 C50 C51 58.2(2) . . . . ?
C15 P2 C50 C55 -126.4(2) . . . . ?
C15 P2 C40 C41 6.3(3) . . . . ?
C15 P2 C40 C013 -172.6(2) . . . . ?
C15 C14 C13 C12 1.9(4) . . . . ?
C15 C10 C11 P1 -174.2(2) . . . . ?
C15 C10 C11 C12 2.7(4) . . . . ?
C13 C14 C15 P2 -169.0(2) . . . . ?
C13 C14 C15 C10 1.5(4) . . . . ?
C13 C12 C11 P1 175.7(3) . . . . ?
C13 C12 C11 C10 0.6(4) . . . . ?
C75 C74 C73 C72 -2.3(5) . . . . ?
C95 C94 C93 C92 -0.7(4) . . . . ?
C95 C90 C91 C92 -1.3(4) . . . . ?
C71 C72 C73 C74 2.3(5) . . . . ?
C91 C90 C95 C94 2.2(4) . . . . ?
C50 P2 C15 C14 33.1(2) . . . . ?
C50 P2 C15 C10 -137.4(2) . . . . ?
C50 P2 C40 C41 -104.1(2) . . . . ?
C50 P2 C40 C013 77.0(2) . . . . ?
C50 C51 C52 C53 0.4(4) . . . . ?
C51 C50 C55 C54 2.4(4) . . . . ?
C72 C71 C70 P3 166.7(2) . . . . ?
C72 C71 C70 C75 -1.6(4) . . . . ?
C41 C42 C43 C44 -0.1(4) . . . . ?
C105 C100 C101 C102 0.7(4) . . . . ?
C105 C104 C103 C102 0.7(4) . . . . ?
C101 C100 C105 C104 0.1(4) . . . . ?
C101 C102 C103 C104 0.1(4) . . . . ?
C74 C75 C70 P3 -166.4(2) . . . . ?
C74 C75 C70 C71 1.6(4) . . . . ?
C11 P1 C20 C21 -13.1(3) . . . . ?
C11 P1 C20 C25 160.7(3) . . . . ?
C11 P1 C30 C35 148.3(2) . . . . ?
C11 P1 C30 C31 -34.8(3) . . . . ?
C42 C41 C40 P2 -179.0(2) . . . . ?
C42 C41 C40 C013 -0.1(4) . . . . ?
C42 C43 C44 C013 1.2(4) . . . . ?
C63 C62 C61 P3 166.1(3) . . . . ?
C63 C62 C61 C60 -1.9(4) . . . . ?
C54 C53 C52 C51 0.8(4) . . . . ?
C70 P3 C61 C60 -124.27(17) . . . . ?
C70 P3 C61 C62 65.8(4) . . . . ?
C70 P3 C80 C81 158.0(2) . . . . ?
C70 P3 C80 C1 -24.7(3) . . . . ?
C70 C75 C74 C73 0.3(4) . . . . ?
C70 C71 C72 C73 -0.3(4) . . . . ?
C61 P3 C70 C75 -166.4(2) . . . . ?
C61 P3 C70 C71 25.3(3) . . . . ?
C61 P3 C80 C81 -75.4(2) . . . . ?
C61 P3 C80 C1 102.0(2) . . . . ?
C61 C60 C65 P4 173.3(2) . . . . ?
C61 C60 C65 C64 -2.5(4) . . . . ?
C61 C62 C63 C64 -2.4(4) . . . . ?
C44 C013 C40 P2 -179.9(2) . . . . ?
C44 C013 C40 C41 1.1(4) . . . . ?
C55 C50 C51 C52 -2.0(4) . . . . ?
C55 C54 C53 C52 -0.4(4) . . . . ?
C40 P2 C15 C14 -78.5(2) . . . . ?
C40 P2 C15 C10 111.0(2) . . . . ?
C40 P2 C50 C51 172.7(2) . . . . ?
C40 P2 C50 C55 -11.9(3) . . . . ?
C40 C41 C42 C43 -0.4(4) . . . . ?
C40 C013 C44 C43 -1.7(4) . . . . ?
C53 C54 C55 C50 -1.3(4) . . . . ?
C80 P3 C70 C75 -43.4(2) . . . . ?
C80 P3 C70 C71 148.4(2) . . . . ?
C80 P3 C61 C60 111.90(18) . . . . ?
C80 P3 C61 C62 -58.1(4) . . . . ?
C80 C1 C3 C7 0.2(5) . . . . ?
C4 C7 C3 C1 0.4(5) . . . . ?
C81 C80 C1 C3 -0.5(4) . . . . ?
C81 C4 C7 C3 -0.6(5) . . . . ?
C1 C80 C81 C4 0.3(4) . . . . ?
C7 C4 C81 C80 0.3(4) . . . . ?
C20 P1 C11 C12 65.1(3) . . . . ?
C20 P1 C11 C10 -118.91(18) . . . . ?
C20 P1 C30 C35 24.6(3) . . . . ?
C20 P1 C30 C31 -158.5(3) . . . . ?
C20 C21 C22 C23 -1.4(5) . . . . ?
C20 C25 C24 C23 -0.5(6) . . . . ?
C21 C20 C25 C24 0.1(5) . . . . ?
C21 C22 C23 C24 1.0(5) . . . . ?
C25 C20 C21 C22 0.8(4) . . . . ?
C25 C24 C23 C22 0.0(6) . . . . ?
C34 C35 C30 P1 175.2(3) . . . . ?
C34 C35 C30 C31 -1.7(5) . . . . ?
C33 C32 C31 C30 0.6(6) . . . . ?
C33 C34 C35 C30 0.9(5) . . . . ?
C35 C34 C33 C32 0.7(6) . . . . ?
C35 C30 C31 C32 0.9(5) . . . . ?
C30 P1 C11 C12 -58.1(3) . . . . ?
C30 P1 C11 C10 117.83(18) . . . . ?
C30 P1 C20 C21 109.3(2) . . . . ?
C30 P1 C20 C25 -76.8(3) . . . . ?
C31 C32 C33 C34 -1.5(7) . . . . ?

loop_
_smtbx_masks_void_nr
_smtbx_masks_void_average_x
_smtbx_masks_void_average_y
_smtbx_masks_void_average_z
_smtbx_masks_void_volume
_smtbx_masks_void_count_electrons
_smtbx_masks_void_content
1 0.000 -0.445 0.000 547.5 162.6 ?
2 0.356 0.356 0.385 7.2 0.0 ?
3 0.644 0.644 0.615 7.2 0.0 ?
